data_7044233
loop_
_publ_author_name
'Li, Xiang'
'Yin, Yongheng'
'Gao, Pengli'
'Li, Weijie'
'Yan, Hong'
'Lu, Changsheng'
'Zhao, Qiang'

_publ_section_title
;
 A novel phosphorescent iridium(III) complex bearing donor-acceptor-type
 o&#x2212;carboranylated ligand for endocellular hypoxia imaging
;
_journal_name_full 'Dalton Trans.'
_journal_paper_doi 10.1039/C7DT03097E
_journal_year 2017
_chemical_formula_sum 'C44 H29 F10 Ir N5 P'
_chemical_formula_weight 1040.89
_chemical_name_systematic
; 
 ? 
;
_space_group_IT_number 14
_symmetry_cell_setting monoclinic
_symmetry_space_group_name_Hall '-P 2yn'
_symmetry_space_group_name_H-M 'P 1 21/n 1'
_atom_sites_solution_hydrogens geom
_atom_sites_solution_primary direct
_atom_sites_solution_secondary difmap
_audit_creation_method SHELXL-97
_audit_update_record
;
2017-07-25 deposited with the CCDC.
2017-09-14 downloaded from the CCDC.
;
_cell_angle_alpha 90.00
_cell_angle_beta 109.2430(10)
_cell_angle_gamma 90.00
_cell_formula_units_Z 4
_cell_length_a 12.9043(10)
_cell_length_b 25.937(2)
_cell_length_c 14.6262(11)
_cell_measurement_reflns_used 940
_cell_measurement_temperature 296(2)
_cell_measurement_theta_max 52
_cell_measurement_theta_min 2
_cell_volume 4621.9(6)
_computing_structure_refinement 'SHELXL-97 (Sheldrick, 1997)'
_computing_structure_solution 'SHELXS-97 (Sheldrick, 1990)'
_diffrn_ambient_temperature 296(2)
_diffrn_measured_fraction_theta_full 0.995
_diffrn_measured_fraction_theta_max 0.995
_diffrn_measurement_device_type duo
_diffrn_radiation_monochromator graphite
_diffrn_radiation_source 'fine-focus sealed tube'
_diffrn_radiation_type MoK\a
_diffrn_radiation_wavelength 0.71073
_diffrn_reflns_av_R_equivalents 0.0000
_diffrn_reflns_av_sigmaI/netI 0.0708
_diffrn_reflns_limit_h_max 16
_diffrn_reflns_limit_h_min -16
_diffrn_reflns_limit_k_max 34
_diffrn_reflns_limit_k_min 0
_diffrn_reflns_limit_l_max 19
_diffrn_reflns_limit_l_min 0
_diffrn_reflns_number 10988
_diffrn_reflns_theta_full 27.92
_diffrn_reflns_theta_max 27.92
_diffrn_reflns_theta_min 1.57
_exptl_absorpt_coefficient_mu 2.999
_exptl_absorpt_correction_T_max 0.970
_exptl_absorpt_correction_T_min 0.931
_exptl_crystal_colour yellow
_exptl_crystal_density_diffrn 1.496
_exptl_crystal_density_method 'not measured'
_exptl_crystal_description Block
_exptl_crystal_F_000 2040
_exptl_crystal_size_max 0.15
_exptl_crystal_size_mid 0.14
_exptl_crystal_size_min 0.11
_platon_squeeze_details
;
;
_refine_diff_density_max 0.833
_refine_diff_density_min -1.015
_refine_diff_density_rms 0.129
_refine_ls_extinction_method none
_refine_ls_goodness_of_fit_ref 0.657
_refine_ls_hydrogen_treatment mixed
_refine_ls_matrix_type full
_refine_ls_number_parameters 550
_refine_ls_number_reflns 10988
_refine_ls_number_restraints 12
_refine_ls_restrained_S_all 0.656
_refine_ls_R_factor_all 0.0661
_refine_ls_R_factor_gt 0.0420
_refine_ls_shift/su_max 0.001
_refine_ls_shift/su_mean 0.000
_refine_ls_structure_factor_coef Fsqd
_refine_ls_weighting_details 'calc w=1/[\s^2^(Fo^2^)+(0.1163P)^2^+10.8477P] where P=(Fo^2^+2Fc^2^)/3'
_refine_ls_weighting_scheme calc
_refine_ls_wR_factor_gt 0.1181
_refine_ls_wR_factor_ref 0.1326
_reflns_number_gt 7112
_reflns_number_total 10988
_reflns_threshold_expression >2sigma(I)
_cod_data_source_file c7dt03097e2.cif
_cod_data_source_block 99
_cod_original_sg_symbol_H-M P2(1)/n
_cod_database_code 7044233

loop_
_symmetry_equiv_pos_as_xyz
'x, y, z'
'-x+1/2, y+1/2, -z+1/2'
'-x, -y, -z'
'x-1/2, -y-1/2, z-1/2'

loop_
_atom_site_label
_atom_site_type_symbol
_atom_site_fract_x
_atom_site_fract_y
_atom_site_fract_z
_atom_site_U_iso_or_equiv
_atom_site_adp_type
_atom_site_occupancy
_atom_site_symmetry_multiplicity
_atom_site_calc_flag
_atom_site_refinement_flags
Ir1 Ir 0.961298(14) 0.124104(9) 0.131637(13) 0.03743(8) Uani 1 1 d .
C12 C 1.0400(4) 0.1347(2) 0.2730(4) 0.0436(13) Uani 1 1 d .
N3 N 0.8033(3) 0.14452(17) 0.1349(3) 0.0377(9) Uani 1 1 d .
C49 C 1.1053(4) 0.1068(2) 0.1138(4) 0.0397(11) Uani 1 1 d .
N4 N 0.8592(4) 0.11526(18) -0.0152(3) 0.0438(11) Uani 1 1 d .
N1 N 0.9395(3) 0.05283(18) 0.1816(3) 0.0439(10) Uani 1 1 d .
N2 N 1.0031(3) 0.19555(18) 0.0954(3) 0.0427(10) Uani 1 1 d .
F2 F 1.3129(3) 0.18129(17) 0.0509(3) 0.0780(12) Uani 1 1 d .
C22 C 0.6838(6) 0.1318(3) -0.1303(5) 0.070(2) Uani 1 1 d .
H22 H 0.6120 0.1431 -0.1436 0.084 Uiso 1 1 calc R
C29 C 0.8248(6) 0.0987(3) -0.1829(4) 0.073(2) Uani 1 1 d .
H29 H 0.8509 0.0876 -0.2316 0.088 Uiso 1 1 calc R
C24 C 0.7540(4) 0.1320(2) -0.0360(4) 0.0467(13) Uani 1 1 d .
C13 C 1.0400(5) 0.0908(3) 0.3312(4) 0.0517(14) Uani 1 1 d .
C40 C 1.2572(5) 0.1407(3) 0.0734(5) 0.0615(17) Uani 1 1 d .
C50 C 1.1597(4) 0.1498(3) 0.0896(4) 0.0472(13) Uani 1 1 d .
C14 C 1.0894(6) 0.0956(3) 0.4313(5) 0.073(2) Uani 1 1 d .
C3 C 0.6179(5) 0.1624(3) 0.0433(4) 0.0589(16) Uani 1 1 d .
H3 H 0.5632 0.1663 -0.0164 0.071 Uiso 1 1 calc R
N5 N 0.6560(4) 0.1734(2) 0.3020(4) 0.0654(15) Uani 1 1 d .
C5 C 0.5515(5) 0.1945(3) 0.3040(4) 0.0617(18) Uani 1 1 d .
C6 C 0.7215(4) 0.1470(3) 0.0470(4) 0.0495(14) Uani 1 1 d .
C15 C 0.9824(5) 0.0457(3) 0.2792(4) 0.0524(15) Uani 1 1 d .
C37 C 1.1401(5) 0.2471(3) 0.0644(4) 0.0605(17) Uani 1 1 d .
H37 H 1.2080 0.2500 0.0555 0.073 Uiso 1 1 calc R
C39 C 1.1030(4) 0.1993(2) 0.0818(4) 0.0470(13) Uani 1 1 d .
C7 C 0.6759(5) 0.1674(3) 0.2155(4) 0.0520(14) Uani 1 1 d .
C41 C 0.7402(5) 0.1626(3) 0.3938(5) 0.0636(18) Uani 1 1 d .
C30 C 1.0874(4) 0.1801(2) 0.3184(4) 0.0499(14) Uani 1 1 d .
H30 H 1.0871 0.2096 0.2822 0.060 Uiso 1 1 calc R
C8 C 0.7806(4) 0.1543(2) 0.2165(4) 0.0451(13) Uani 1 1 d .
H8 H 0.8369 0.1523 0.2757 0.054 Uiso 1 1 calc R
F1 F 1.2983(4) 0.00578(18) 0.1116(4) 0.1023(16) Uani 1 1 d .
C32 C 1.2525(5) 0.0532(3) 0.1041(5) 0.0659(18) Uani 1 1 d .
C33 C 0.8913(5) 0.0989(3) -0.0887(4) 0.0568(15) Uani 1 1 d .
H33 H 0.9629 0.0871 -0.0746 0.068 Uiso 1 1 calc R
C17 C 1.1382(7) 0.1394(4) 0.4770(5) 0.082(2) Uani 1 1 d .
H17 H 1.1715 0.1411 0.5438 0.099 Uiso 1 1 calc R
C26 C 0.7175(7) 0.1154(3) -0.2044(5) 0.080(2) Uani 1 1 d .
H26 H 0.6697 0.1153 -0.2679 0.097 Uiso 1 1 calc R
C34 C 1.1557(5) 0.0584(2) 0.1236(4) 0.0506(14) Uani 1 1 d .
H34 H 1.1241 0.0301 0.1431 0.061 Uiso 1 1 calc R
C46 C 0.8840(5) 0.0146(3) 0.1265(5) 0.0583(16) Uani 1 1 d .
H46 H 0.8538 0.0201 0.0601 0.070 Uiso 1 1 calc R
C35 C 0.9431(5) 0.2384(2) 0.0919(5) 0.0547(15) Uani 1 1 d .
H35 H 0.8759 0.2356 0.1020 0.066 Uiso 1 1 calc R
C18 C 0.9688(6) -0.0017(3) 0.3175(6) 0.080(2) Uani 1 1 d .
H18 H 0.9986 -0.0070 0.3839 0.096 Uiso 1 1 calc R
C19 C 0.9127(7) -0.0406(3) 0.2597(7) 0.090(3) Uani 1 1 d .
H19 H 0.9040 -0.0722 0.2864 0.108 Uiso 1 1 calc R
C20 C 1.1349(5) 0.1808(3) 0.4181(5) 0.0677(19) Uani 1 1 d .
C9 C 0.5949(4) 0.1720(3) 0.1262(5) 0.0604(17) Uani 1 1 d .
H9 H 0.5243 0.1817 0.1227 0.073 Uiso 1 1 calc R
C42 C 0.7423(9) 0.1179(4) 0.4428(8) 0.109(3) Uani 1 1 d .
H42 H 0.6891 0.0929 0.4165 0.130 Uiso 1 1 calc R
C10 C 0.4361(8) 0.2645(4) 0.3054(7) 0.106(3) Uani 1 1 d .
H10 H 0.4230 0.2998 0.3040 0.128 Uiso 1 1 calc R
C11 C 0.5369(7) 0.2460(4) 0.3010(7) 0.093(3) Uani 1 1 d .
H11 H 0.5911 0.2684 0.2961 0.111 Uiso 1 1 calc R
C45 C 0.8205(11) 0.1094(6) 0.5291(9) 0.143(5) Uani 1 1 d U
H45 H 0.8202 0.0782 0.5602 0.171 Uiso 1 1 calc R
C36 C 1.3081(5) 0.0932(3) 0.0804(5) 0.069(2) Uani 1 1 d .
H36 H 1.3748 0.0888 0.0699 0.083 Uiso 1 1 calc R
C48 C 0.8692(6) -0.0326(3) 0.1624(6) 0.075(2) Uani 1 1 d .
H48 H 0.8304 -0.0586 0.1213 0.090 Uiso 1 1 calc R
F3 F 1.1793(4) 0.22619(19) 0.4595(3) 0.0958(15) Uani 1 1 d .
F4 F 1.0909(5) 0.0545(2) 0.4892(3) 0.123(2) Uani 1 1 d .
C53 C 0.3736(6) 0.1808(5) 0.3127(6) 0.098(2) Uani 1 1 d U
H53 H 0.3181 0.1586 0.3150 0.118 Uiso 1 1 calc R
C52 C 0.4702(6) 0.1609(4) 0.3102(6) 0.082(2) Uani 1 1 d .
H52 H 0.4816 0.1254 0.3125 0.098 Uiso 1 1 calc R
C54 C 0.3572(7) 0.2307(5) 0.3119(6) 0.098(2) Uani 1 1 d U
H54 H 0.2913 0.2433 0.3158 0.118 Uiso 1 1 calc R
C51 C 0.8981(8) 0.1883(5) 0.5264(7) 0.115(4) Uani 1 1 d .
H51 H 0.9534 0.2119 0.5556 0.138 Uiso 1 1 calc R
P1 P 0.3295(2) 0.16003(10) 0.77733(17) 0.0866(7) Uani 1 1 d .
F8 F 0.3805(8) 0.1183(3) 0.8561(5) 0.166(3) Uani 1 1 d .
C58 C 1.0777(7) 0.2902(3) 0.0603(5) 0.0707(19) Uani 1 1 d .
H58 H 1.1028 0.3223 0.0483 0.085 Uiso 1 1 calc R
C56 C 0.8151(7) 0.1999(4) 0.4352(6) 0.089(3) Uani 1 1 d .
H56 H 0.8128 0.2318 0.4056 0.107 Uiso 1 1 calc R
F5 F 0.4125(7) 0.1974(3) 0.8390(7) 0.236(6) Uani 1 1 d .
F6 F 0.4189(8) 0.1460(4) 0.7328(8) 0.213(4) Uani 1 1 d .
F7 F 0.2399(9) 0.1709(5) 0.8229(8) 0.241(5) Uani 1 1 d .
C55 C 0.8938(11) 0.1418(6) 0.5691(9) 0.143(5) Uani 1 1 d U
H55 H 0.9458 0.1340 0.6287 0.171 Uiso 1 1 calc R
C57 C 0.9778(6) 0.2860(3) 0.0739(5) 0.0683(18) Uani 1 1 d .
H57 H 0.9344 0.3150 0.0710 0.082 Uiso 1 1 calc R
F9 F 0.2586(8) 0.1180(3) 0.7129(6) 0.197(4) Uani 1 1 d .
F10 F 0.2811(6) 0.2018(3) 0.7008(6) 0.198(4) Uani 1 1 d .

loop_
_atom_site_aniso_label
_atom_site_aniso_U_11
_atom_site_aniso_U_22
_atom_site_aniso_U_33
_atom_site_aniso_U_23
_atom_site_aniso_U_13
_atom_site_aniso_U_12
Ir1 0.02949(11) 0.05067(14) 0.03249(11) 0.00145(9) 0.01069(8) -0.00098(9)
C12 0.030(2) 0.069(4) 0.033(3) 0.005(2) 0.012(2) -0.001(2)
N3 0.034(2) 0.046(2) 0.033(2) -0.0001(18) 0.0090(17) -0.0016(19)
C49 0.028(2) 0.060(3) 0.030(2) 0.003(2) 0.0091(19) -0.001(2)
N4 0.040(2) 0.060(3) 0.032(2) -0.0018(19) 0.0116(19) -0.006(2)
N1 0.036(2) 0.047(3) 0.047(3) 0.001(2) 0.013(2) -0.004(2)
N2 0.039(2) 0.056(3) 0.033(2) -0.0007(19) 0.0117(18) -0.002(2)
F2 0.054(2) 0.100(3) 0.094(3) 0.002(2) 0.044(2) -0.019(2)
C22 0.052(4) 0.113(6) 0.040(3) 0.008(4) 0.008(3) 0.006(4)
C29 0.081(5) 0.110(6) 0.032(3) -0.012(4) 0.021(3) -0.014(5)
C24 0.034(3) 0.062(4) 0.038(3) 0.000(3) 0.004(2) -0.005(2)
C13 0.042(3) 0.069(4) 0.044(3) 0.009(3) 0.014(2) 0.000(3)
C40 0.046(3) 0.091(5) 0.052(4) -0.006(3) 0.022(3) -0.014(3)
C50 0.036(3) 0.076(4) 0.032(3) 0.003(3) 0.015(2) -0.003(3)
C14 0.063(4) 0.095(6) 0.054(4) 0.022(4) 0.008(3) -0.009(4)
C3 0.043(3) 0.079(5) 0.044(3) 0.002(3) 0.001(3) 0.007(3)
N5 0.047(3) 0.104(5) 0.050(3) -0.003(3) 0.022(2) 0.017(3)
C5 0.042(3) 0.100(6) 0.046(3) 0.009(3) 0.018(3) 0.019(3)
C6 0.035(3) 0.067(4) 0.044(3) 0.013(3) 0.009(2) 0.006(3)
C15 0.043(3) 0.064(4) 0.050(3) 0.021(3) 0.015(3) -0.001(3)
C37 0.059(4) 0.071(4) 0.055(4) 0.012(3) 0.024(3) -0.012(3)
C39 0.039(3) 0.069(4) 0.032(3) 0.004(2) 0.010(2) -0.004(3)
C7 0.037(3) 0.070(4) 0.051(3) 0.007(3) 0.018(3) 0.009(3)
C41 0.044(3) 0.100(6) 0.053(4) 0.002(4) 0.025(3) 0.016(4)
C30 0.035(3) 0.067(4) 0.044(3) -0.003(3) 0.007(2) -0.006(3)
C8 0.030(2) 0.067(4) 0.038(3) 0.002(3) 0.010(2) 0.002(2)
F1 0.068(3) 0.085(3) 0.165(5) -0.011(3) 0.053(3) 0.020(2)
C32 0.047(3) 0.072(5) 0.084(5) -0.014(4) 0.028(3) 0.006(3)
C33 0.055(4) 0.077(4) 0.040(3) -0.011(3) 0.017(3) -0.006(3)
C17 0.074(5) 0.121(7) 0.044(4) 0.001(4) 0.010(3) -0.020(5)
C26 0.072(5) 0.123(7) 0.031(3) -0.004(4) -0.005(3) 0.001(4)
C34 0.047(3) 0.053(3) 0.058(4) -0.001(3) 0.025(3) 0.000(3)
C46 0.044(3) 0.069(4) 0.060(4) -0.003(3) 0.016(3) -0.005(3)
C35 0.055(4) 0.059(4) 0.053(3) 0.007(3) 0.023(3) 0.008(3)
C18 0.076(5) 0.081(5) 0.073(5) 0.032(4) 0.012(4) -0.008(4)
C19 0.084(6) 0.068(5) 0.111(7) 0.029(5) 0.024(5) -0.011(4)
C20 0.053(4) 0.098(6) 0.051(4) -0.024(4) 0.015(3) -0.013(4)
C9 0.028(3) 0.088(5) 0.062(4) 0.005(3) 0.011(3) 0.014(3)
C42 0.091(7) 0.127(9) 0.107(8) 0.046(6) 0.030(6) 0.022(6)
C10 0.091(7) 0.126(8) 0.100(7) 0.005(6) 0.027(5) 0.046(6)
C11 0.063(5) 0.107(7) 0.112(7) 0.017(6) 0.034(5) 0.031(5)
C45 0.125(9) 0.203(13) 0.091(7) 0.063(7) 0.024(6) 0.070(8)
C36 0.043(3) 0.088(5) 0.084(5) -0.024(4) 0.033(3) 0.002(3)
C48 0.073(5) 0.057(4) 0.091(6) -0.004(4) 0.022(4) -0.014(4)
F3 0.097(3) 0.112(4) 0.060(2) -0.037(2) 0.001(2) -0.030(3)
F4 0.149(5) 0.143(5) 0.052(3) 0.037(3) 0.002(3) -0.032(4)
C53 0.052(3) 0.159(7) 0.085(4) -0.014(5) 0.025(3) 0.010(4)
C52 0.046(4) 0.126(7) 0.076(5) -0.020(5) 0.025(4) -0.003(4)
C54 0.052(3) 0.160(7) 0.085(4) -0.014(5) 0.025(3) 0.011(4)
C51 0.096(7) 0.153(10) 0.072(6) -0.032(6) -0.003(5) 0.051(7)
P1 0.0743(14) 0.1009(18) 0.0693(13) 0.0082(12) 0.0033(11) -0.0128(13)
F8 0.197(8) 0.162(7) 0.100(5) 0.045(4) -0.001(5) 0.004(5)
C58 0.089(5) 0.057(4) 0.074(5) 0.001(3) 0.037(4) -0.014(4)
C56 0.088(6) 0.106(7) 0.068(5) 0.003(5) 0.017(4) 0.035(5)
F5 0.179(7) 0.131(6) 0.262(10) -0.022(6) -0.113(7) -0.019(5)
F6 0.205(9) 0.235(9) 0.258(11) 0.017(9) 0.155(9) -0.003(8)
F7 0.234(10) 0.307(14) 0.232(11) 0.064(10) 0.143(9) 0.113(10)
C55 0.125(9) 0.203(13) 0.091(7) 0.063(7) 0.024(6) 0.071(8)
C57 0.081(5) 0.060(4) 0.065(4) 0.008(3) 0.026(4) 0.009(4)
F9 0.188(8) 0.239(10) 0.108(5) 0.001(5) -0.027(5) -0.101(7)
F10 0.129(5) 0.212(8) 0.200(8) 0.130(7) -0.019(5) -0.019(5)

loop_
_atom_type_symbol
_atom_type_description
_atom_type_scat_dispersion_real
_atom_type_scat_dispersion_imag
_atom_type_scat_source
C C 0.0033 0.0016 'International Tables Vol C Tables 4.2.6.8 and 6.1.1.4'
H H 0.0000 0.0000 'International Tables Vol C Tables 4.2.6.8 and 6.1.1.4'
N N 0.0061 0.0033 'International Tables Vol C Tables 4.2.6.8 and 6.1.1.4'
F F 0.0171 0.0103 'International Tables Vol C Tables 4.2.6.8 and 6.1.1.4'
P P 0.1023 0.0942 'International Tables Vol C Tables 4.2.6.8 and 6.1.1.4'
Ir Ir -1.4442 7.9887 'International Tables Vol C Tables 4.2.6.8 and 6.1.1.4'

loop_
_geom_angle_atom_site_label_1
_geom_angle_atom_site_label_2
_geom_angle_atom_site_label_3
_geom_angle
C12 Ir1 C49 89.4(2)
C12 Ir1 N1 80.6(2)
C49 Ir1 N1 95.0(2)
C12 Ir1 N2 93.2(2)
C49 Ir1 N2 80.4(2)
N1 Ir1 N2 172.42(16)
C12 Ir1 N3 96.14(18)
C49 Ir1 N3 173.97(17)
N1 Ir1 N3 88.36(17)
N2 Ir1 N3 96.72(17)
C12 Ir1 N4 172.80(18)
C49 Ir1 N4 97.84(19)
N1 Ir1 N4 98.69(17)
N2 Ir1 N4 87.97(17)
N3 Ir1 N4 76.67(17)
C30 C12 C13 118.6(5)
C30 C12 Ir1 127.1(4)
C13 C12 Ir1 114.1(4)
C8 N3 C6 119.9(5)
C8 N3 Ir1 124.0(3)
C6 N3 Ir1 116.1(4)
C34 C49 C50 118.6(5)
C34 C49 Ir1 127.2(4)
C50 C49 Ir1 114.2(4)
C33 N4 C24 118.0(5)
C33 N4 Ir1 126.2(4)
C24 N4 Ir1 115.6(4)
C46 N1 C15 119.0(5)
C46 N1 Ir1 124.7(4)
C15 N1 Ir1 116.3(4)
C35 N2 C39 119.5(5)
C35 N2 Ir1 124.0(4)
C39 N2 Ir1 116.2(4)
C26 C22 C24 121.3(7)
C26 C22 H22 119.3
C24 C22 H22 119.3
C33 C29 C26 118.6(6)
C33 C29 H29 120.7
C26 C29 H29 120.7
N4 C24 C22 120.1(6)
N4 C24 C6 115.9(5)
C22 C24 C6 123.9(6)
C14 C13 C12 117.8(6)
C14 C13 C15 126.6(6)
C12 C13 C15 115.6(5)
F2 C40 C50 119.3(7)
F2 C40 C36 115.3(6)
C50 C40 C36 125.4(7)
C40 C50 C49 117.5(6)
C40 C50 C39 126.9(6)
C49 C50 C39 115.6(5)
F4 C14 C17 116.1(7)
F4 C14 C13 119.5(7)
C17 C14 C13 124.4(7)
C9 C3 C6 120.7(5)
C9 C3 H3 119.6
C6 C3 H3 119.6
C7 N5 C41 121.2(5)
C7 N5 C5 120.8(5)
C41 N5 C5 117.9(5)
C11 C5 C52 121.6(7)
C11 C5 N5 119.2(7)
C52 C5 N5 119.2(7)
N3 C6 C3 119.2(5)
N3 C6 C24 115.0(5)
C3 C6 C24 125.8(5)
N1 C15 C18 118.9(6)
N1 C15 C13 113.4(5)
C18 C15 C13 127.7(6)
C58 C37 C39 120.5(6)
C58 C37 H37 119.8
C39 C37 H37 119.8
N2 C39 C37 119.2(6)
N2 C39 C50 113.4(5)
C37 C39 C50 127.4(5)
N5 C7 C9 123.0(5)
N5 C7 C8 119.5(5)
C9 C7 C8 117.5(6)
C42 C41 C56 119.0(8)
C42 C41 N5 122.1(8)
C56 C41 N5 118.7(7)
C20 C30 C12 119.1(6)
C20 C30 H30 120.4
C12 C30 H30 120.4
N3 C8 C7 122.2(5)
N3 C8 H8 118.9
C7 C8 H8 118.9
F1 C32 C36 117.2(6)
F1 C32 C34 118.3(6)
C36 C32 C34 124.4(6)
N4 C33 C29 123.6(6)
N4 C33 H33 118.2
C29 C33 H33 118.2
C14 C17 C20 115.6(7)
C14 C17 H17 122.2
C20 C17 H17 122.2
C22 C26 C29 118.3(6)
C22 C26 H26 120.9
C29 C26 H26 120.9
C32 C34 C49 119.3(6)
C32 C34 H34 120.3
C49 C34 H34 120.3
N1 C46 C48 123.4(6)
N1 C46 H46 118.3
C48 C46 H46 118.3
N2 C35 C57 122.1(6)
N2 C35 H35 118.9
C57 C35 H35 118.9
C19 C18 C15 121.3(7)
C19 C18 H18 119.4
C15 C18 H18 119.4
C18 C19 C48 119.1(7)
C18 C19 H19 120.4
C48 C19 H19 120.4
F3 C20 C17 118.5(6)
F3 C20 C30 117.1(7)
C17 C20 C30 124.4(7)
C3 C9 C7 120.4(5)
C3 C9 H9 119.8
C7 C9 H9 119.8
C45 C42 C41 120.7(12)
C45 C42 H42 119.6
C41 C42 H42 119.6
C54 C10 C11 120.3(10)
C54 C10 H10 119.9
C11 C10 H10 119.9
C5 C11 C10 117.2(9)
C5 C11 H11 121.4
C10 C11 H11 121.4
C55 C45 C42 122.9(15)
C55 C45 H45 118.5
C42 C45 H45 118.5
C32 C36 C40 114.7(6)
C32 C36 H36 122.7
C40 C36 H36 122.7
C19 C48 C46 118.3(7)
C19 C48 H48 120.8
C46 C48 H48 120.8
C54 C53 C52 121.5(10)
C54 C53 H53 119.3
C52 C53 H53 119.3
C53 C52 C5 118.8(9)
C53 C52 H52 120.6
C5 C52 H52 120.6
C53 C54 C10 120.7(9)
C53 C54 H54 119.6
C10 C54 H54 119.6
C55 C51 C56 118.4(11)
C55 C51 H51 120.8
C56 C51 H51 120.8
F5 P1 F9 172.1(6)
F5 P1 F10 91.2(5)
F9 P1 F10 92.1(5)
F5 P1 F7 96.3(7)
F9 P1 F7 90.9(6)
F10 P1 F7 90.2(5)
F5 P1 F6 85.5(6)
F9 P1 F6 87.2(6)
F10 P1 F6 92.3(6)
F7 P1 F6 176.9(6)
F5 P1 F8 87.7(5)
F9 P1 F8 89.0(4)
F10 P1 F8 178.9(5)
F7 P1 F8 90.1(6)
F6 P1 F8 87.5(6)
C37 C58 C57 119.7(7)
C37 C58 H58 120.1
C57 C58 H58 120.1
C41 C56 C51 117.8(9)
C41 C56 H56 121.1
C51 C56 H56 121.1
C45 C55 C51 121.0(13)
C45 C55 H55 119.5
C51 C55 H55 119.5
C35 C57 C58 118.9(7)
C35 C57 H57 120.6
C58 C57 H57 120.6

loop_
_geom_bond_atom_site_label_1
_geom_bond_atom_site_label_2
_geom_bond_distance
Ir1 C12 2.000(5)
Ir1 C49 2.011(5)
Ir1 N1 2.041(5)
Ir1 N2 2.048(5)
Ir1 N3 2.122(4)
Ir1 N4 2.130(4)
C12 C30 1.391(8)
C12 C13 1.421(8)
N3 C8 1.344(7)
N3 C6 1.370(7)
C49 C34 1.399(8)
C49 C50 1.423(8)
N4 C33 1.342(7)
N4 C24 1.360(7)
N1 C46 1.330(7)
N1 C15 1.363(7)
N2 C35 1.347(7)
N2 C39 1.371(7)
F2 C40 1.374(8)
C22 C26 1.363(11)
C22 C24 1.378(8)
C22 H22 0.9300
C29 C33 1.361(8)
C29 C26 1.383(11)
C29 H29 0.9300
C24 C6 1.462(8)
C13 C14 1.397(9)
C13 C15 1.459(9)
C40 C50 1.376(8)
C40 C36 1.384(10)
C50 C39 1.461(9)
C14 F4 1.357(8)
C14 C17 1.363(12)
C3 C9 1.363(9)
C3 C6 1.379(8)
C3 H3 0.9300
N5 C7 1.380(7)
N5 C41 1.450(8)
N5 C5 1.464(7)
C5 C11 1.350(11)
C5 C52 1.389(10)
C15 C18 1.384(9)
C37 C58 1.367(10)
C37 C39 1.384(8)
C37 H37 0.9300
C7 C9 1.383(8)
C7 C8 1.388(7)
C41 C42 1.357(11)
C41 C56 1.360(11)
C30 C20 1.382(8)
C30 H30 0.9300
C8 H8 0.9300
F1 C32 1.354(8)
C32 C36 1.369(10)
C32 C34 1.376(8)
C33 H33 0.9300
C17 C20 1.368(11)
C17 H17 0.9300
C26 H26 0.9300
C34 H34 0.9300
C46 C48 1.370(9)
C46 H46 0.9300
C35 C57 1.366(9)
C35 H35 0.9300
C18 C19 1.362(11)
C18 H18 0.9300
C19 C48 1.364(11)
C19 H19 0.9300
C20 F3 1.361(8)
C9 H9 0.9300
C42 C45 1.350(14)
C42 H42 0.9300
C10 C54 1.370(13)
C10 C11 1.408(11)
C10 H10 0.9300
C11 H11 0.9300
C45 C55 1.26(2)
C45 H45 0.9300
C36 H36 0.9300
C48 H48 0.9300
C53 C54 1.310(13)
C53 C52 1.361(10)
C53 H53 0.9300
C52 H52 0.9300
C54 H54 0.9300
C51 C55 1.369(17)
C51 C56 1.440(11)
C51 H51 0.9300
P1 F5 1.505(7)
P1 F9 1.531(7)
P1 F10 1.536(6)
P1 F7 1.539(9)
P1 F6 1.544(9)
P1 F8 1.559(7)
C58 C57 1.373(10)
C58 H58 0.9300
C56 H56 0.9300
C55 H55 0.9300
C57 H57 0.9300

loop_
_platon_squeeze_void_nr
_platon_squeeze_void_average_x
_platon_squeeze_void_average_y
_platon_squeeze_void_average_z
_platon_squeeze_void_volume
_platon_squeeze_void_count_electrons
_platon_squeeze_void_content
1 0.000 0.500 0.010 450 198 ' '
2 0.500 0.000 0.481 450 197 ' '
